data_7010439
loop_
_publ_author_name
'Huang, Yi-Lun'
'Huang, Bor-Hunn'
'Ko, Bao-Tsan'
'Lin, Chu-Chieh'

_publ_section_title
;
 Reactions of amides with organoaluminium: a useful synthetic route to
 aluminium diketiminates&#x200A;&#x2020;
;
_journal_issue 8
_journal_name_full 'Journal of the Chemical Society, Dalton Transactions'
_journal_page_first 1359
_journal_paper_doi 10.1039/b009070k
_journal_year 2001
_chemical_formula_sum 'C29 H25 Al Cl2 N2'
_chemical_formula_weight 499.39
_chemical_name_systematic
; 
? 
;
_space_group_IT_number 14
_symmetry_cell_setting monoclinic
_symmetry_space_group_name_Hall '-P 2ybc'
_symmetry_space_group_name_H-M 'P 1 21/c 1'
_atom_sites_solution_hydrogens geom
_atom_sites_solution_primary direct
_atom_sites_solution_secondary difmap
_audit_creation_method SHELXL-97
_cell_angle_alpha 90.00
_cell_angle_beta 98.0910(10)
_cell_angle_gamma 90.00
_cell_formula_units_Z 4
_cell_length_a 7.3864(5)
_cell_length_b 20.7461(14)
_cell_length_c 17.5176(12)
_cell_measurement_temperature 293(2)
_cell_volume 2657.7(3)
_computing_cell_refinement 'Bruker SMART'
_computing_data_collection 'Bruker SMART'
_computing_data_reduction 'Bruker SHELXTL'
_computing_molecular_graphics 'Bruker SHELXTL'
_computing_publication_material 'Bruker SHELXTL'
_computing_structure_refinement 'SHELXL-97 (Sheldrick, 1997)'
_computing_structure_solution 'SHELXS-97 (Sheldrick, 1990)'
_diffrn_ambient_temperature 293(2)
_diffrn_measured_fraction_theta_full 0.997
_diffrn_measured_fraction_theta_max 0.997
_diffrn_measurement_device_type 'CCD area detector'
_diffrn_measurement_method 'phi and omega scans'
_diffrn_radiation_monochromator graphite
_diffrn_radiation_source 'fine-focus sealed tube'
_diffrn_radiation_type MoK\a
_diffrn_radiation_wavelength 0.71073
_diffrn_reflns_av_R_equivalents 0.0189
_diffrn_reflns_av_sigmaI/netI 0.0179
_diffrn_reflns_limit_h_max 9
_diffrn_reflns_limit_h_min -9
_diffrn_reflns_limit_k_max 25
_diffrn_reflns_limit_k_min -15
_diffrn_reflns_limit_l_max 21
_diffrn_reflns_limit_l_min -17
_diffrn_reflns_number 14731
_diffrn_reflns_theta_full 26.02
_diffrn_reflns_theta_max 26.02
_diffrn_reflns_theta_min 1.96
_exptl_absorpt_coefficient_mu 0.297
_exptl_absorpt_correction_type none
_exptl_crystal_density_diffrn 1.248
_exptl_crystal_density_method 'not measured'
_exptl_crystal_F_000 1040
_refine_diff_density_max 0.262
_refine_diff_density_min -0.237
_refine_diff_density_rms 0.040
_refine_ls_extinction_method none
_refine_ls_goodness_of_fit_ref 1.152
_refine_ls_hydrogen_treatment mixed
_refine_ls_matrix_type full
_refine_ls_number_parameters 307
_refine_ls_number_reflns 5226
_refine_ls_number_restraints 0
_refine_ls_restrained_S_all 1.152
_refine_ls_R_factor_all 0.0528
_refine_ls_R_factor_gt 0.0420
_refine_ls_shift/su_max 0.001
_refine_ls_shift/su_mean 0.000
_refine_ls_structure_factor_coef Fsqd
_refine_ls_weighting_details 'calc w=1/[\s^2^(Fo^2^)+(0.1000P)^2^+0.0000P] where P=(Fo^2^+2Fc^2^)/3'
_refine_ls_weighting_scheme calc
_refine_ls_wR_factor_gt 0.1407
_refine_ls_wR_factor_ref 0.1531
_reflns_number_gt 4214
_reflns_number_total 5226
_reflns_threshold_expression >2sigma(I)
_cod_data_source_file b009070k.txt
_cod_data_source_block 8
_cod_depositor_comments
;
The following automatic conversions were performed:
'_symmetry_cell_setting' value 'Monoclinic' changed to 'monoclinic'
according to '/home/saulius/struct/CIF-dictionaries/cif_core.dic'
dictionary named 'cif_core.dic' version 2.4.1 from 2010-06-29.

Automatic conversion script
Id: cif_fix_enum 1527 2010-12-29 10:47:43Z saulius 
;
_cod_original_sg_symbol_H-M P2(1)/c
_cod_database_code 7010439

loop_
_symmetry_equiv_pos_as_xyz
'x, y, z'
'-x, y+1/2, -z+1/2'
'-x, -y, -z'
'x, -y-1/2, z-1/2'

loop_
_atom_site_label
_atom_site_type_symbol
_atom_site_fract_x
_atom_site_fract_y
_atom_site_fract_z
_atom_site_U_iso_or_equiv
_atom_site_adp_type
_atom_site_occupancy
_atom_site_symmetry_multiplicity
_atom_site_calc_flag
_atom_site_refinement_flags
_atom_site_disorder_assembly
_atom_site_disorder_group
Al Al 0.08542(7) 0.33345(2) 0.55113(3) 0.04660(17) Uani 1 1 d . . .
Cl1 Cl 0.83596(8) 0.54008(3) 0.64406(4) 0.0893(2) Uani 1 1 d . . .
Cl2 Cl -0.21987(8) 0.04052(3) 0.38017(3) 0.0825(2) Uani 1 1 d . . .
N1 N 0.20415(19) 0.36430(7) 0.64931(8) 0.0465(3) Uani 1 1 d . . .
N2 N -0.0271(2) 0.26080(7) 0.59311(8) 0.0508(4) Uani 1 1 d . . .
C1 C 0.1500(2) 0.34884(8) 0.71655(10) 0.0463(4) Uani 1 1 d . . .
C2 C 0.0155(2) 0.30211(8) 0.72239(10) 0.0504(4) Uani 1 1 d . . .
H2A H -0.0258 0.2992 0.7700 0.061 Uiso 1 1 calc R . .
C3 C -0.0640(2) 0.25955(8) 0.66597(10) 0.0484(4) Uani 1 1 d . . .
C4 C 0.3594(2) 0.40607(8) 0.64805(9) 0.0441(4) Uani 1 1 d . . .
C5 C 0.3400(3) 0.46220(9) 0.60491(11) 0.0541(4) Uani 1 1 d . . .
H5A H 0.2270 0.4722 0.5770 0.065 Uiso 1 1 calc R . .
C6 C 0.4857(3) 0.50346(9) 0.60276(11) 0.0561(4) Uani 1 1 d . . .
H6A H 0.4718 0.5413 0.5740 0.067 Uiso 1 1 calc R . .
C7 C 0.6525(2) 0.48737(9) 0.64416(11) 0.0542(4) Uani 1 1 d . . .
C8 C 0.6765(2) 0.43075(10) 0.68466(11) 0.0559(4) Uani 1 1 d . . .
H8A H 0.7910 0.4200 0.7107 0.067 Uiso 1 1 calc R . .
C9 C 0.5298(2) 0.38968(8) 0.68668(10) 0.0491(4) Uani 1 1 d . . .
H9A H 0.5456 0.3511 0.7139 0.059 Uiso 1 1 calc R . .
C10 C 0.2224(2) 0.38285(9) 0.78959(10) 0.0491(4) Uani 1 1 d . . .
C11 C 0.2220(3) 0.44987(10) 0.79360(12) 0.0590(5) Uani 1 1 d . . .
H11A H 0.1858 0.4741 0.7494 0.071 Uiso 1 1 calc R . .
C12 C 0.2756(3) 0.48042(13) 0.86338(15) 0.0754(6) Uani 1 1 d . . .
H12A H 0.2747 0.5252 0.8660 0.090 Uiso 1 1 calc R . .
C13 C 0.3296(3) 0.44526(15) 0.92836(14) 0.0824(7) Uani 1 1 d . . .
H13A H 0.3647 0.4662 0.9751 0.099 Uiso 1 1 calc R . .
C14 C 0.3325(3) 0.37877(14) 0.92513(12) 0.0752(6) Uani 1 1 d . . .
H14A H 0.3710 0.3550 0.9695 0.090 Uiso 1 1 calc R . .
C15 C 0.2785(3) 0.34764(11) 0.85653(11) 0.0602(5) Uani 1 1 d . . .
H15A H 0.2794 0.3028 0.8547 0.072 Uiso 1 1 calc R . .
C16 C -0.2050(2) 0.21446(9) 0.68900(10) 0.0529(4) Uani 1 1 d . . .
C17 C -0.1693(3) 0.17572(11) 0.75410(13) 0.0741(6) Uani 1 1 d . . .
H17A H -0.0539 0.1763 0.7833 0.089 Uiso 1 1 calc R . .
C18 C -0.3045(5) 0.13631(16) 0.77576(16) 0.1043(10) Uani 1 1 d . . .
H18A H -0.2790 0.1095 0.8185 0.125 Uiso 1 1 calc R . .
C19 C -0.4766(5) 0.13689(19) 0.7339(2) 0.1192(12) Uani 1 1 d . . .
H19A H -0.5682 0.1109 0.7487 0.143 Uiso 1 1 calc R . .
C20 C -0.5127(4) 0.17572(17) 0.6706(2) 0.1061(10) Uani 1 1 d . . .
H20A H -0.6299 0.1764 0.6430 0.127 Uiso 1 1 calc R . .
C21 C -0.3781(3) 0.21398(13) 0.64701(14) 0.0741(6) Uani 1 1 d . . .
H21A H -0.4038 0.2393 0.6030 0.089 Uiso 1 1 calc R . .
C22 C -0.0772(2) 0.20701(9) 0.54297(10) 0.0503(4) Uani 1 1 d . . .
C23 C -0.0294(2) 0.14441(9) 0.56515(10) 0.0536(4) Uani 1 1 d . . .
H23A H 0.0334 0.1367 0.6141 0.064 Uiso 1 1 calc R . .
C24 C -0.0736(2) 0.09345(10) 0.51563(11) 0.0576(5) Uani 1 1 d . . .
H24A H -0.0426 0.0516 0.5313 0.069 Uiso 1 1 calc R . .
C25 C -0.1643(3) 0.10505(11) 0.44252(11) 0.0600(5) Uani 1 1 d . . .
C26 C -0.2107(3) 0.16658(12) 0.41856(12) 0.0688(6) Uani 1 1 d . . .
H26A H -0.2707 0.1739 0.3690 0.083 Uiso 1 1 calc R . .
C27 C -0.1673(3) 0.21786(11) 0.46883(11) 0.0655(5) Uani 1 1 d . . .
H27A H -0.1985 0.2596 0.4528 0.079 Uiso 1 1 calc R . .
C28 C 0.2693(3) 0.30687(11) 0.48773(13) 0.0675(5) Uani 1 1 d . . .
H28A H 0.3547 0.2781 0.5167 0.101 Uiso 1 1 calc R . .
H28B H 0.3331 0.3441 0.4729 0.101 Uiso 1 1 calc R . .
H28C H 0.2107 0.2853 0.4424 0.101 Uiso 1 1 calc R . .
C29 C -0.1071(3) 0.39269(10) 0.50576(11) 0.0633(5) Uani 1 1 d . . .
H29A H -0.1875 0.4020 0.5429 0.095 Uiso 1 1 calc R . .
H29B H -0.1755 0.3731 0.4611 0.095 Uiso 1 1 calc R . .
H29C H -0.0526 0.4320 0.4911 0.095 Uiso 1 1 calc R . .

loop_
_atom_site_aniso_label
_atom_site_aniso_U_11
_atom_site_aniso_U_22
_atom_site_aniso_U_33
_atom_site_aniso_U_23
_atom_site_aniso_U_13
_atom_site_aniso_U_12
Al 0.0540(3) 0.0447(3) 0.0407(3) 0.0064(2) 0.0053(2) -0.0019(2)
Cl1 0.0662(4) 0.0754(4) 0.1295(6) 0.0055(4) 0.0249(3) -0.0216(3)
Cl2 0.0777(4) 0.1006(5) 0.0689(4) -0.0313(3) 0.0097(3) -0.0132(3)
N1 0.0493(8) 0.0444(7) 0.0449(8) 0.0049(6) 0.0039(6) -0.0029(6)
N2 0.0547(8) 0.0526(8) 0.0432(7) 0.0080(6) 0.0002(6) -0.0086(7)
C1 0.0472(9) 0.0462(9) 0.0453(9) 0.0032(7) 0.0055(7) 0.0022(7)
C2 0.0551(10) 0.0513(10) 0.0454(9) 0.0049(7) 0.0090(7) -0.0046(8)
C3 0.0459(9) 0.0487(9) 0.0492(9) 0.0096(7) 0.0013(7) -0.0011(7)
C4 0.0508(9) 0.0408(8) 0.0410(8) 0.0010(6) 0.0079(7) -0.0010(7)
C5 0.0543(10) 0.0502(10) 0.0564(10) 0.0094(8) 0.0029(8) 0.0005(8)
C6 0.0627(11) 0.0438(9) 0.0633(11) 0.0095(8) 0.0139(9) 0.0016(8)
C7 0.0528(10) 0.0503(10) 0.0633(11) -0.0041(8) 0.0217(8) -0.0053(8)
C8 0.0456(9) 0.0635(11) 0.0596(11) 0.0034(9) 0.0111(8) 0.0041(8)
C9 0.0519(9) 0.0475(9) 0.0486(9) 0.0047(7) 0.0089(7) 0.0058(7)
C10 0.0448(9) 0.0564(10) 0.0473(9) -0.0022(7) 0.0110(7) -0.0026(7)
C11 0.0557(10) 0.0595(11) 0.0642(12) -0.0069(9) 0.0174(9) -0.0014(8)
C12 0.0728(13) 0.0741(14) 0.0849(16) -0.0315(12) 0.0304(11) -0.0157(11)
C13 0.0697(13) 0.117(2) 0.0634(14) -0.0321(14) 0.0215(11) -0.0296(14)
C14 0.0682(13) 0.108(2) 0.0495(11) -0.0038(11) 0.0079(9) -0.0177(13)
C15 0.0611(11) 0.0726(13) 0.0471(10) 0.0029(9) 0.0087(8) -0.0082(9)
C16 0.0529(10) 0.0536(10) 0.0521(10) 0.0062(8) 0.0069(8) -0.0069(8)
C17 0.0789(14) 0.0794(14) 0.0615(12) 0.0183(11) 0.0015(10) -0.0240(12)
C18 0.125(2) 0.112(2) 0.0767(17) 0.0295(15) 0.0173(16) -0.0475(19)
C19 0.105(2) 0.151(3) 0.106(2) 0.021(2) 0.0287(18) -0.068(2)
C20 0.0634(15) 0.141(3) 0.112(2) 0.0144(19) 0.0076(14) -0.0401(16)
C21 0.0544(11) 0.0896(16) 0.0767(14) 0.0129(12) 0.0041(10) -0.0132(11)
C22 0.0497(9) 0.0542(10) 0.0454(9) 0.0057(7) 0.0015(7) -0.0109(8)
C23 0.0537(10) 0.0603(11) 0.0459(9) 0.0041(8) 0.0038(7) -0.0046(8)
C24 0.0553(10) 0.0615(11) 0.0560(10) -0.0027(9) 0.0083(8) -0.0037(9)
C25 0.0507(10) 0.0771(13) 0.0534(10) -0.0086(10) 0.0122(8) -0.0149(9)
C26 0.0671(12) 0.0906(16) 0.0447(10) 0.0038(10) -0.0059(9) -0.0185(11)
C27 0.0729(13) 0.0657(12) 0.0534(11) 0.0115(9) -0.0063(9) -0.0107(10)
C28 0.0743(13) 0.0660(13) 0.0644(12) -0.0048(10) 0.0171(10) 0.0015(10)
C29 0.0695(12) 0.0654(12) 0.0536(11) 0.0097(9) 0.0033(9) 0.0063(10)

loop_
_atom_type_symbol
_atom_type_description
_atom_type_scat_dispersion_real
_atom_type_scat_dispersion_imag
_atom_type_scat_source
C C 0.0033 0.0016 'International Tables Vol C Tables 4.2.6.8 and 6.1.1.4'
H H 0.0000 0.0000 'International Tables Vol C Tables 4.2.6.8 and 6.1.1.4'
N N 0.0061 0.0033 'International Tables Vol C Tables 4.2.6.8 and 6.1.1.4'
Al Al 0.0645 0.0514 'International Tables Vol C Tables 4.2.6.8 and 6.1.1.4'
Cl Cl 0.1484 0.1585 'International Tables Vol C Tables 4.2.6.8 and 6.1.1.4'

loop_
_geom_angle_atom_site_label_1
_geom_angle_atom_site_label_2
_geom_angle_atom_site_label_3
_geom_angle
_geom_angle_site_symmetry_1
_geom_angle_site_symmetry_3
_geom_angle_publ_flag
N2 Al N1 94.94(6) . . ?
N2 Al C28 111.72(9) . . ?
N1 Al C28 109.64(8) . . ?
N2 Al C29 108.63(8) . . ?
N1 Al C29 111.51(8) . . ?
C28 Al C29 118.01(9) . . ?
C1 N1 C4 119.73(14) . . ?
C1 N1 Al 123.54(12) . . ?
C4 N1 Al 116.72(10) . . ?
C3 N2 C22 119.80(14) . . ?
C3 N2 Al 122.48(12) . . ?
C22 N2 Al 117.70(11) . . ?
N1 C1 C2 122.25(15) . . ?
N1 C1 C10 121.82(15) . . ?
C2 C1 C10 115.85(15) . . ?
C3 C2 C1 128.26(16) . . ?
N2 C3 C2 122.73(15) . . ?
N2 C3 C16 120.70(15) . . ?
C2 C3 C16 116.43(15) . . ?
C5 C4 C9 119.38(16) . . ?
C5 C4 N1 119.52(15) . . ?
C9 C4 N1 121.05(15) . . ?
C6 C5 C4 121.01(17) . . ?
C5 C6 C7 118.54(17) . . ?
C8 C7 C6 121.35(17) . . ?
C8 C7 Cl1 119.64(15) . . ?
C6 C7 Cl1 119.01(15) . . ?
C7 C8 C9 119.77(17) . . ?
C8 C9 C4 119.84(16) . . ?
C11 C10 C15 118.90(17) . . ?
C11 C10 C1 120.82(16) . . ?
C15 C10 C1 120.10(17) . . ?
C12 C11 C10 120.0(2) . . ?
C13 C12 C11 120.4(2) . . ?
C12 C13 C14 120.3(2) . . ?
C15 C14 C13 120.1(2) . . ?
C14 C15 C10 120.3(2) . . ?
C21 C16 C17 119.15(19) . . ?
C21 C16 C3 119.19(16) . . ?
C17 C16 C3 121.56(16) . . ?
C18 C17 C16 120.4(2) . . ?
C19 C18 C17 119.8(3) . . ?
C20 C19 C18 119.9(2) . . ?
C19 C20 C21 121.0(3) . . ?
C20 C21 C16 119.7(2) . . ?
C23 C22 C27 118.83(17) . . ?
C23 C22 N2 121.51(15) . . ?
C27 C22 N2 119.57(17) . . ?
C24 C23 C22 120.93(17) . . ?
C23 C24 C25 119.44(19) . . ?
C26 C25 C24 120.91(19) . . ?
C26 C25 Cl2 119.80(16) . . ?
C24 C25 Cl2 119.28(17) . . ?
C25 C26 C27 119.54(18) . . ?
C26 C27 C22 120.3(2) . . ?

loop_
_geom_bond_atom_site_label_1
_geom_bond_atom_site_label_2
_geom_bond_distance
_geom_bond_site_symmetry_2
_geom_bond_publ_flag
Al N2 1.9170(15) . ?
Al N1 1.9266(15) . ?
Al C28 1.951(2) . ?
Al C29 1.961(2) . ?
Cl1 C7 1.7418(18) . ?
Cl2 C25 1.740(2) . ?
N1 C1 1.335(2) . ?
N1 C4 1.440(2) . ?
N2 C3 1.343(2) . ?
N2 C22 1.436(2) . ?
C1 C2 1.402(2) . ?
C1 C10 1.493(2) . ?
C2 C3 1.392(2) . ?
C3 C16 1.497(2) . ?
C4 C5 1.385(2) . ?
C4 C9 1.385(2) . ?
C5 C6 1.380(3) . ?
C6 C7 1.380(3) . ?
C7 C8 1.371(3) . ?
C8 C9 1.383(3) . ?
C10 C11 1.392(3) . ?
C10 C15 1.394(3) . ?
C11 C12 1.384(3) . ?
C12 C13 1.363(4) . ?
C13 C14 1.381(4) . ?
C14 C15 1.373(3) . ?
C16 C21 1.382(3) . ?
C16 C17 1.390(3) . ?
C17 C18 1.384(3) . ?
C18 C19 1.375(4) . ?
C19 C20 1.366(5) . ?
C20 C21 1.380(3) . ?
C22 C23 1.387(3) . ?
C22 C27 1.392(3) . ?
C23 C24 1.377(3) . ?
C24 C25 1.380(3) . ?
C25 C26 1.372(3) . ?
C26 C27 1.389(3) . ?
